data_2104276
loop_
_publ_author_name
'Bendeif, El-Eulmi'
'Lecomte, Claude'
'Dahaoui, Slimane'

_publ_section_title
;
 Following an isosymmetric phase transition by changes in bond lengths
 and anisotropic displacement parameters: the case of
 <i>meta</i>-carboxyphenylammonium phosphite
;
_journal_issue 1
_journal_name_full 'Acta Crystallographica Section B'
_journal_page_first 59
_journal_page_last 67
_journal_paper_doi 10.1107/S0108768108042298
_journal_volume 65
_journal_year 2009
_chemical_formula_iupac '(C7 H8 N O2) +,(H2 P O3) -'
_chemical_formula_moiety 'C7 H8 N O2, H2 O3 P'
_chemical_formula_structural 'C7 H10 N O5 P'
_chemical_formula_sum 'C7 H10 N O5 P'
_chemical_formula_weight 219.13
_chemical_name_common 'm-carboxyphenyl ammonium monohydrogenphosphite'
_space_group_IT_number 14
_symmetry_cell_setting monoclinic
_symmetry_space_group_name_Hall '-P 2ybc'
_symmetry_space_group_name_H-M 'P 1 21/c 1'
_cell_angle_alpha 90.00
_cell_angle_beta 100.299(5)
_cell_angle_gamma 90.00
_cell_formula_units_Z 4
_cell_length_a 12.1342(7)
_cell_length_b 12.3851(6)
_cell_length_c 6.3821(4)
_cell_measurement_reflns_used 23422
_cell_measurement_temperature 130(2)
_cell_measurement_theta_max 30.00
_cell_measurement_theta_min 3.41
_cell_volume 943.67(9)
_computing_cell_refinement 'CrysAlis RED (Oxford Diffraction, 2006)'
_computing_data_collection 'CrysAlis CCD (Oxford Diffraction, 2006)'
_computing_data_reduction 'CrysAlis RED (Oxford Diffraction, 2006)'
_computing_molecular_graphics 'ORTEPIII (Burnett,M. N & Johnson, C. K, 1996)'
_computing_publication_material 'WinGX publication routines (Farrugia, 1999)'
_computing_structure_refinement 'SHELXL-97 (Sheldrick, 1997)'
_computing_structure_solution 'SHELXS-97 (Sheldrick, 1997)'
_diffrn_ambient_temperature 130(2)
_diffrn_measured_fraction_theta_full 0.7035
_diffrn_measured_fraction_theta_max 0.998
_diffrn_measurement_device Xcalibur-Saphire2
_diffrn_measurement_method \w
_diffrn_radiation_monochromator graphite
_diffrn_radiation_source 'fine-focus sealed tube'
_diffrn_radiation_type MoK\a
_diffrn_radiation_wavelength 0.71073
_diffrn_reflns_av_R_equivalents 0.0308
_diffrn_reflns_av_sigmaI/netI 0.0157
_diffrn_reflns_limit_h_max 17
_diffrn_reflns_limit_h_min -17
_diffrn_reflns_limit_k_max 17
_diffrn_reflns_limit_k_min -17
_diffrn_reflns_limit_l_max 8
_diffrn_reflns_limit_l_min -8
_diffrn_reflns_number 23422
_diffrn_reflns_theta_max 30.00
_diffrn_reflns_theta_min 3.41
_exptl_absorpt_coefficient_mu 0.288
_exptl_absorpt_correction_T_max 0.938
_exptl_absorpt_correction_T_min 0.908
_exptl_absorpt_correction_type integration
_exptl_absorpt_process_details 'Absorb, (DeTitta, 1985)'
_exptl_crystal_colour brown
_exptl_crystal_density_diffrn 1.542
_exptl_crystal_density_method 'not measured'
_exptl_crystal_description plate
_exptl_crystal_F_000 456
_exptl_crystal_size_max 0.40
_exptl_crystal_size_mid 0.40
_exptl_crystal_size_min 0.20
_refine_diff_density_max 0.435
_refine_diff_density_min -0.292
_refine_ls_extinction_method none
_refine_ls_goodness_of_fit_ref 1.057
_refine_ls_hydrogen_treatment mixed
_refine_ls_matrix_type full
_refine_ls_number_parameters 167
_refine_ls_number_reflns 2732
_refine_ls_number_restraints 0
_refine_ls_restrained_S_all 1.057
_refine_ls_R_factor_all 0.0379
_refine_ls_R_factor_gt 0.0335
_refine_ls_shift/su_max 0.04
_refine_ls_shift/su_mean 0.041
_refine_ls_structure_factor_coef Fsqd
_refine_ls_weighting_details 'calc w=1/[\s^2^(Fo^2^)+(0.0603P)^2^+0.2511P] where P=(Fo^2^+2Fc^2^)/3'
_refine_ls_weighting_scheme calc
_refine_ls_wR_factor_gt 0.0901
_refine_ls_wR_factor_ref 0.0936
_reflns_number_gt 2424
_reflns_number_total 2732
_reflns_threshold_expression >2sigma(I)
_cod_data_source_file bk5076.cif
_cod_data_source_block m-CPAMP_130K
_cod_database_code 2104276

loop_
_symmetry_equiv_pos_as_xyz
'x, y, z'
'-x, y+1/2, -z+1/2'
'-x, -y, -z'
'x, -y-1/2, z-1/2'

loop_
_atom_site_type_symbol
_atom_site_label
_atom_site_fract_x
_atom_site_fract_y
_atom_site_fract_z
_atom_site_U_iso_or_equiv
_atom_site_adp_type
_atom_site_calc_flag
_atom_site_refinement_flags
_atom_site_occupancy
_atom_site_disorder_assembly
_atom_site_disorder_group
H H1 0.672(2) 0.639(2) 0.414(4) 0.060(7) Uiso d . 1 . .
H H3 0.4505(13) 0.4953(14) 0.204(3) 0.023(4) Uiso d . 1 . .
H H5 0.1121(13) 0.5686(13) 0.086(3) 0.019(4) Uiso d . 1 . .
H H6 0.1555(14) 0.7464(14) 0.203(3) 0.020(4) Uiso d . 1 . .
H H7 0.3452(13) 0.8011(12) 0.314(2) 0.014(3) Uiso d . 1 . .
H H8 0.1985(15) 0.4067(14) -0.051(3) 0.028(4) Uiso d . 1 . .
H H9 0.3094(15) 0.3694(15) 0.058(3) 0.026(4) Uiso d . 1 . .
H H10 0.2210(14) 0.3724(14) 0.168(3) 0.024(4) Uiso d . 1 . .
H H12 -0.025(2) 0.030(2) -0.185(5) 0.088(9) Uiso d . 1 . .
H H11 0.0352(13) 0.2343(13) 0.044(3) 0.019(4) Uiso d . 1 . .
P P1 0.08935(2) 0.14824(2) 0.00430(4) 0.01321(10) Uani d . 1 . .
O O3 0.19998(7) 0.18246(7) -0.05174(13) 0.01660(18) Uani d . 1 . .
O O4 0.09564(8) 0.07373(7) 0.19355(14) 0.02064(19) Uani d . 1 . .
O O5 0.01606(8) 0.09916(7) -0.20027(14) 0.0214(2) Uani d . 1 . .
N N1 0.25001(8) 0.40735(7) 0.07251(16) 0.01386(19) Uani d . 1 . .
O O1 0.60624(7) 0.61513(7) 0.35759(15) 0.01996(19) Uani d . 1 . .
O O2 0.55178(7) 0.78684(7) 0.38879(14) 0.01909(19) Uani d . 1 . .
C C1 0.53010(9) 0.69217(9) 0.34328(18) 0.0144(2) Uani d . 1 . .
C C2 0.41289(9) 0.65471(9) 0.26956(18) 0.0136(2) Uani d . 1 . .
C C3 0.38912(9) 0.54794(9) 0.20472(17) 0.0139(2) Uani d . 1 . .
C C4 0.27801(9) 0.51871(8) 0.13806(17) 0.0131(2) Uani d . 1 . .
C C5 0.19071(9) 0.59162(9) 0.13754(18) 0.0158(2) Uani d . 1 . .
C C6 0.21542(10) 0.69724(9) 0.20325(19) 0.0170(2) Uani d . 1 . .
C C7 0.32632(9) 0.72931(9) 0.26724(18) 0.0157(2) Uani d . 1 . .

loop_
_atom_site_aniso_label
_atom_site_aniso_U_11
_atom_site_aniso_U_22
_atom_site_aniso_U_33
_atom_site_aniso_U_12
_atom_site_aniso_U_13
_atom_site_aniso_U_23
P1 0.01162(15) 0.01337(15) 0.01381(16) -0.00144(9) 0.00005(10) -0.00012(9)
O3 0.0121(4) 0.0181(4) 0.0189(4) -0.0015(3) 0.0010(3) 0.0002(3)
O4 0.0236(4) 0.0215(4) 0.0144(4) -0.0096(3) -0.0028(3) 0.0025(3)
O5 0.0235(4) 0.0224(4) 0.0154(4) -0.0100(3) -0.0044(3) 0.0032(3)
N1 0.0128(4) 0.0126(4) 0.0153(5) -0.0006(3) -0.0001(3) -0.0006(3)
O1 0.0123(4) 0.0176(4) 0.0276(5) 0.0004(3) -0.0029(3) -0.0008(3)
O2 0.0155(4) 0.0167(4) 0.0246(4) -0.0029(3) 0.0022(3) -0.0034(3)
C1 0.0134(5) 0.0158(5) 0.0135(5) -0.0013(4) 0.0015(4) 0.0001(4)
C2 0.0123(5) 0.0144(5) 0.0136(5) -0.0011(4) 0.0006(4) 0.0003(4)
C3 0.0122(5) 0.0144(5) 0.0146(5) 0.0004(4) 0.0009(4) 0.0003(4)
C4 0.0134(5) 0.0126(4) 0.0129(5) -0.0016(4) 0.0011(4) 0.0001(4)
C5 0.0130(5) 0.0166(5) 0.0171(5) 0.0005(4) 0.0008(4) -0.0007(4)
C6 0.0139(5) 0.0174(5) 0.0192(5) 0.0028(4) 0.0012(4) -0.0024(4)
C7 0.0158(5) 0.0147(5) 0.0158(5) 0.0001(4) 0.0010(4) -0.0017(4)

loop_
_atom_type_symbol
_atom_type_description
_atom_type_scat_dispersion_real
_atom_type_scat_dispersion_imag
_atom_type_scat_source
C C 0.0033 0.0016 'International Tables Vol C Tables 4.2.6.8 and 6.1.1.4'
H H 0 0 'International Tables Vol C Tables 4.2.6.8 and 6.1.1.4'
N N 0.0061 0.0033 'International Tables Vol C Tables 4.2.6.8 and 6.1.1.4'
O O 0.0106 0.006 'International Tables Vol C Tables 4.2.6.8 and 6.1.1.4'
P P 0.1023 0.0942 'International Tables Vol C Tables 4.2.6.8 and 6.1.1.4'

loop_
_geom_angle_atom_site_label_1
_geom_angle_atom_site_label_2
_geom_angle_atom_site_label_3
_geom_angle_site_symmetry_1
_geom_angle_site_symmetry_3
_geom_angle
_geom_angle_publ_flag
O3 P1 O4 . . 116.15(5) ?
O3 P1 O5 . . 107.94(5) ?
O4 P1 O5 . . 111.69(5) ?
O3 P1 H11 . . 108.5(7) ?
O4 P1 H11 . . 107.4(7) ?
O5 P1 H11 . . 104.4(7) ?
P1 O5 H12 . . 117.9(17) ?
C4 N1 H8 . . 110.0(11) ?
C4 N1 H9 . . 112.4(11) ?
H8 N1 H9 . . 110.5(16) ?
C4 N1 H10 . . 111.8(11) ?
H8 N1 H10 . . 107.4(15) ?
H9 N1 H10 . . 104.5(15) ?
C1 O1 H1 . . 111.0(16) ?
O2 C1 O1 . . 123.88(10) ?
O2 C1 C2 . . 121.68(10) ?
O1 C1 C2 . . 114.43(9) ?
C7 C2 C3 . . 120.44(10) ?
C7 C2 C1 . . 118.09(10) ?
C3 C2 C1 . . 121.46(10) ?
C4 C3 C2 . . 118.34(10) ?
C4 C3 H3 . . 121.1(10) ?
C2 C3 H3 . . 120.5(10) ?
C3 C4 C5 . . 121.94(10) ?
C3 C4 N1 . . 119.79(9) ?
C5 C4 N1 . . 118.24(9) ?
C6 C5 C4 . . 119.14(10) ?
C6 C5 H5 . . 120.9(9) ?
C4 C5 H5 . . 119.9(9) ?
C5 C6 C7 . . 120.13(10) ?
C5 C6 H6 . . 118.6(10) ?
C7 C6 H6 . . 121.2(10) ?
C6 C7 C2 . . 119.99(10) ?
C6 C7 H7 . . 121.6(9) ?
C2 C7 H7 . . 118.4(9) ?

loop_
_geom_bond_atom_site_label_1
_geom_bond_atom_site_label_2
_geom_bond_site_symmetry_2
_geom_bond_distance
_geom_bond_publ_flag
P1 O3 . 1.5104(9) ?
P1 O4 . 1.5110(9) ?
P1 O5 . 1.5651(9) ?
P1 H11 . 1.301(16) ?
O5 H12 . 1.00(3) ?
N1 C4 . 1.4636(14) ?
N1 H8 . 0.916(18) ?
N1 H9 . 0.879(18) ?
N1 H10 . 0.870(18) ?
O1 C1 . 1.3199(14) ?
O1 H1 . 0.86(2) ?
O2 C1 . 1.2252(13) ?
C1 C2 . 1.4900(15) ?
C2 C7 . 1.3970(15) ?
C2 C3 . 1.4001(15) ?
C3 C4 . 1.3873(15) ?
C3 H3 . 0.990(17) ?
C4 C5 . 1.3915(15) ?
C5 C6 . 1.3899(16) ?
C5 H5 . 0.994(16) ?
C6 C7 . 1.3925(15) ?
C6 H6 . 0.947(17) ?
C7 H7 . 0.952(15) ?

loop_
_geom_hbond_atom_site_label_D
_geom_hbond_atom_site_label_H
_geom_hbond_atom_site_label_A
_geom_hbond_site_symmetry_A
_geom_hbond_distance_DH
_geom_hbond_distance_HA
_geom_hbond_distance_DA
_geom_hbond_angle_DHA
O(5) H(12) O(4) 3_555 1.00(2) 1.54(2) 2.5386(13) 173.4(18)
O(1) H(1) O(3) 2_655 0.87(3) 1.73(2) 2.5919(12) 172.3(18)
N(1) H(8) O(4) 4_565 0.895(19) 1.883(19) 2.7916(14) 170.9(18)
N(1) H(9) O(2) 2_645 0.879(19) 1.948(19) 2.8037(13) 164.5(18)
N(1) H(10) O(3) 4_566 0.879(18) 1.961(19) 2.8066(13) 159.9(16)

loop_
_geom_torsion_atom_site_label_1
_geom_torsion_atom_site_label_2
_geom_torsion_atom_site_label_3
_geom_torsion_atom_site_label_4
_geom_torsion_site_symmetry_1
_geom_torsion_site_symmetry_2
_geom_torsion_site_symmetry_3
_geom_torsion_site_symmetry_4
_geom_torsion
_geom_torsion_publ_flag
O2 C1 C2 C7 . . . . -4.35(17) y
O1 C1 C2 C7 . . . . 174.68(10) y
O2 C1 C2 C3 . . . . 175.84(11) y
O1 C1 C2 C3 . . . . -5.12(16) y
C7 C2 C3 C4 . . . . 0.19(17) ?
C1 C2 C3 C4 . . . . 179.98(10) ?
C2 C3 C4 C5 . . . . -1.09(17) ?
C2 C3 C4 N1 . . . . -179.01(10) ?
C3 C4 C5 C6 . . . . 0.79(17) ?
N1 C4 C5 C6 . . . . 178.74(10) ?
C4 C5 C6 C7 . . . . 0.41(18) ?
C5 C6 C7 C2 . . . . -1.29(18) ?
C3 C2 C7 C6 . . . . 0.99(17) ?
C1 C2 C7 C6 . . . . -178.82(10) ?

loop_
_cod_related_entry_id
_cod_related_entry_database
_cod_related_entry_code
1 ChemSpider 21140085
